data_4304785
loop_
_publ_author_name
'Thomas A. Scott'
'R. H. Holm'

_publ_contact_author_address
;Harvard University 
Department of Chemistry and Chemical Biology
12 Oxford St.
Cambridge, MA 02138
;
_publ_contact_author_email holm@chemistry.harvard.edu
_publ_contact_author_fax 617-496-9289
_publ_contact_author_name 'R. H. Holm'
_publ_contact_author_phone 617-496-3215
_publ_section_title
;
VFe3S4 Single and Double Cubane Clusters: Synthesis, Structures, and
Dependence of Redox Potentials and Electron Distribution on Ligation and
Heterometal
;
_journal_name_full 'Inorganic Chemistry'
_journal_page_first 3426
_journal_page_last 3432
_journal_paper_doi 10.1021/ic702372f
_journal_volume 47
_journal_year 2008
_chemical_formula_moiety ' (Et4N)2 ((C9H10N6B)VFe3S4(N3)3)'
_chemical_formula_sum 'C25 H50 B Fe3 N17 S4 V'
_chemical_formula_weight 946.09
_chemical_melting_point ?
_chemical_name_common 'Azide vanadium single cubane'
_chemical_name_systematic
;
 bis(Tetraethylammoinum) 
 Tetrakis(\m3-sulfido)-trisazido-(hydrogen 
 tri(pyrazolyl)borato-N,N',N")-tri-iron-vanadium
;
_space_group_IT_number 14
_symmetry_cell_setting monoclinic
_symmetry_space_group_name_Hall '-P 2ybc'
_symmetry_space_group_name_H-M 'P 1 21/c 1'
_atom_sites_solution_hydrogens geom
_atom_sites_solution_primary direct
_atom_sites_solution_secondary difmap
_audit_creation_method SHELXL-97
_cell_angle_alpha 90.00
_cell_angle_beta 108.308(7)
_cell_angle_gamma 90.00
_cell_formula_units_Z 12
_cell_length_a 23.671(8)
_cell_length_b 34.548(12)
_cell_length_c 15.700(5)
_cell_measurement_reflns_used 986
_cell_measurement_temperature 193(2)
_cell_measurement_theta_max 28.09
_cell_measurement_theta_min 2.77
_cell_volume 12189(7)
_computing_cell_refinement 'Bruker SMART'
_computing_data_collection 'Bruker SMART'
_computing_data_reduction 'Bruker SAINT'
_computing_molecular_graphics 'Bruker SHELXTL'
_computing_publication_material 'Bruker SHELXTL'
_computing_structure_refinement 'SHELXL-97 (Sheldrick, 1997)'
_computing_structure_solution 'SHELXS-97 (Sheldrick, 1990)'
_diffrn_ambient_temperature 193(2)
_diffrn_measured_fraction_theta_full 0.968
_diffrn_measured_fraction_theta_max 0.968
_diffrn_measurement_device_type 'CCD area detector'
_diffrn_measurement_method 'phi and omega scans'
_diffrn_radiation_monochromator graphite
_diffrn_radiation_source 'fine-focus sealed tube'
_diffrn_radiation_type MoK\a
_diffrn_radiation_wavelength 0.71073
_diffrn_reflns_av_R_equivalents 0.1090
_diffrn_reflns_av_sigmaI/netI 0.1531
_diffrn_reflns_limit_h_max 29
_diffrn_reflns_limit_h_min -31
_diffrn_reflns_limit_k_max 45
_diffrn_reflns_limit_k_min -42
_diffrn_reflns_limit_l_max 20
_diffrn_reflns_limit_l_min -17
_diffrn_reflns_number 80994
_diffrn_reflns_theta_full 28.35
_diffrn_reflns_theta_max 28.35
_diffrn_reflns_theta_min 0.91
_exptl_absorpt_coefficient_mu 1.522
_exptl_absorpt_correction_type empirical
_exptl_absorpt_process_details SADABS
_exptl_crystal_colour black
_exptl_crystal_density_diffrn 1.547
_exptl_crystal_density_meas 0
_exptl_crystal_density_method 'not measured'
_exptl_crystal_description plate
_exptl_crystal_F_000 5868
_exptl_crystal_size_max 0.18
_exptl_crystal_size_mid 0.06
_exptl_crystal_size_min 0.03
_refine_diff_density_max 1.072
_refine_diff_density_min -0.743
_refine_diff_density_rms 0.118
_refine_ls_extinction_method none
_refine_ls_goodness_of_fit_ref 1.058
_refine_ls_hydrogen_treatment mixed
_refine_ls_matrix_type full
_refine_ls_number_parameters 1414
_refine_ls_number_reflns 29462
_refine_ls_number_restraints 0
_refine_ls_restrained_S_all 1.058
_refine_ls_R_factor_all 0.1715
_refine_ls_R_factor_gt 0.0795
_refine_ls_shift/su_max 0.001
_refine_ls_shift/su_mean 0.000
_refine_ls_structure_factor_coef Fsqd
_refine_ls_weighting_details 'calc w=1/[\s^2^(Fo^2^)+(0.0360P)^2^+11.7127P] where P=(Fo^2^+2Fc^2^)/3'
_refine_ls_weighting_scheme calc
_refine_ls_wR_factor_gt 0.1328
_refine_ls_wR_factor_ref 0.1566
_reflns_number_gt 14703
_reflns_number_total 29462
_reflns_threshold_expression >2sigma(I)
_cod_data_source_file ic702372f-file001_4.cif
_cod_data_source_block ts1151bsad1
_cod_depositor_comments
;
The following automatic conversions were performed:
'_symmetry_cell_setting' value 'Monoclinic' changed to 'monoclinic'
according to '/home/saulius/struct/CIF-dictionaries/cif_core.dic'
dictionary named 'cif_core.dic' version 2.4.1 from 2010-06-29.

Automatic conversion script
Id: cif_fix_enum 1527 2010-12-29 10:47:43Z saulius 

The following automatic conversions were performed:

'_chemical_melting_point' value 'not measured' was changed to '?' -
the value is undefined or not given.

Automatic conversion script
Id: cif_fix_values 1646 2011-03-28 12:23:43Z adriana 
;
_cod_database_code 4304785

loop_
_symmetry_equiv_pos_as_xyz
'x, y, z'
'-x, y+1/2, -z+1/2'
'-x, -y, -z'
'x, -y-1/2, z-1/2'

loop_
_atom_site_label
_atom_site_type_symbol
_atom_site_fract_x
_atom_site_fract_y
_atom_site_fract_z
_atom_site_U_iso_or_equiv
_atom_site_adp_type
_atom_site_occupancy
_atom_site_symmetry_multiplicity
_atom_site_calc_flag
_atom_site_refinement_flags
_atom_site_disorder_assembly
_atom_site_disorder_group
Fe1 Fe 0.21026(4) 0.36933(2) 0.03026(6) 0.0236(2) Uani 1 1 d . . .
Fe2 Fe 0.27682(4) 0.35912(2) 0.20508(6) 0.0244(2) Uani 1 1 d . . .
Fe3 Fe 0.18917(4) 0.41240(2) 0.15767(6) 0.0238(2) Uani 1 1 d . . .
V1 V 0.15793(4) 0.33451(3) 0.14327(7) 0.0202(2) Uani 1 1 d . . .
S1 S 0.11961(7) 0.38444(4) 0.04162(11) 0.0238(4) Uani 1 1 d . . .
S2 S 0.23928(7) 0.31254(4) 0.10097(11) 0.0249(4) Uani 1 1 d . . .
S3 S 0.20626(7) 0.37066(4) 0.27380(11) 0.0263(4) Uani 1 1 d . . .
S4 S 0.27687(7) 0.41260(4) 0.12054(12) 0.0275(4) Uani 1 1 d . . .
C1 C 0.0295(3) 0.25305(18) -0.0173(5) 0.0324(17) Uani 1 1 d . . .
H1 H -0.0008 0.2343 -0.0225 0.039 Uiso 1 1 calc R . .
C2 C 0.0470(3) 0.26732(19) -0.0870(5) 0.0386(18) Uani 1 1 d . . .
H2 H 0.0321 0.2604 -0.1486 0.046 Uiso 1 1 calc R . .
C3 C 0.0915(3) 0.29415(18) -0.0472(5) 0.0314(16) Uani 1 1 d . . .
H3 H 0.1124 0.3090 -0.0784 0.038 Uiso 1 1 calc R . .
C4 C 0.1404(3) 0.22640(18) 0.2708(5) 0.0345(17) Uani 1 1 d . . .
H4 H 0.1167 0.2051 0.2773 0.041 Uiso 1 1 calc R . .
C5 C 0.1995(3) 0.23054(19) 0.3132(5) 0.0373(18) Uani 1 1 d . . .
H5 H 0.2249 0.2131 0.3546 0.045 Uiso 1 1 calc R . .
C6 C 0.2155(3) 0.26584(18) 0.2836(5) 0.0323(16) Uani 1 1 d . . .
H6 H 0.2544 0.2766 0.3022 0.039 Uiso 1 1 calc R . .
C7 C -0.0084(3) 0.3198(2) 0.1976(5) 0.0346(17) Uani 1 1 d . . .
H7 H -0.0401 0.3036 0.2011 0.041 Uiso 1 1 calc R . .
C8 C -0.0051(3) 0.3590(2) 0.2099(5) 0.0369(17) Uani 1 1 d . . .
H8 H -0.0333 0.3754 0.2235 0.044 Uiso 1 1 calc R . .
C9 C 0.0486(3) 0.36955(19) 0.1981(4) 0.0307(16) Uani 1 1 d . . .
H9 H 0.0634 0.3953 0.2028 0.037 Uiso 1 1 calc R . .
N1 N 0.2033(3) 0.36722(17) -0.0976(4) 0.0374(15) Uani 1 1 d . . .
N2 N 0.1969(3) 0.39201(19) -0.1508(4) 0.0379(15) Uani 1 1 d . . .
N3 N 0.1914(4) 0.4155(2) -0.2060(5) 0.073(2) Uani 1 1 d . . .
N4 N 0.3518(2) 0.34595(16) 0.2973(4) 0.0355(14) Uani 1 1 d . . .
N5 N 0.3602(3) 0.33311(17) 0.3687(5) 0.0508(19) Uani 1 1 d . . .
N6 N 0.3714(4) 0.3210(2) 0.4424(6) 0.084(3) Uani 1 1 d . . .
N7 N 0.1632(3) 0.46611(16) 0.1717(4) 0.0387(16) Uani 1 1 d . . .
N8 N 0.1419(3) 0.48635(19) 0.1092(6) 0.059(2) Uani 1 1 d . . .
N9 N 0.1207(4) 0.5083(2) 0.0497(7) 0.101(4) Uani 1 1 d . . .
N10 N 0.0621(2) 0.26993(14) 0.0588(4) 0.0269(13) Uani 1 1 d . . .
N11 N 0.1003(2) 0.29597(14) 0.0405(3) 0.0232(12) Uani 1 1 d . . .
N12 N 0.1209(2) 0.25776(14) 0.2173(4) 0.0269(13) Uani 1 1 d . . .
N13 N 0.1675(2) 0.28221(14) 0.2251(4) 0.0278(13) Uani 1 1 d . . .
N14 N 0.0408(2) 0.30782(14) 0.1797(4) 0.0284(13) Uani 1 1 d . . .
N15 N 0.0768(2) 0.33857(14) 0.1792(4) 0.0265(12) Uani 1 1 d . . .
B1 B 0.0592(4) 0.2673(2) 0.1540(6) 0.0317(19) Uani 1 1 d . . .
H1A H 0.027(2) 0.2455(15) 0.155(4) 0.021(15) Uiso 1 1 d . . .
Fe4 Fe 0.60684(4) 0.37901(3) 0.86893(7) 0.0294(2) Uani 1 1 d . . .
Fe5 Fe 0.50878(4) 0.42450(2) 0.81181(7) 0.0280(2) Uani 1 1 d . . .
Fe6 Fe 0.53358(4) 0.37479(3) 0.69796(7) 0.0284(2) Uani 1 1 d . . .
V2 V 0.49343(4) 0.34634(3) 0.83244(7) 0.0199(2) Uani 1 1 d . . .
S5 S 0.57414(7) 0.32407(4) 0.78757(12) 0.0282(4) Uani 1 1 d . . .
S6 S 0.54072(7) 0.39159(4) 0.94267(11) 0.0268(4) Uani 1 1 d . . .
S7 S 0.44251(7) 0.38624(4) 0.71228(11) 0.0261(4) Uani 1 1 d . . .
S8 S 0.59198(8) 0.42719(5) 0.76562(13) 0.0393(5) Uani 1 1 d . . .
C10 C 0.3484(3) 0.3345(2) 0.9418(4) 0.0327(16) Uani 1 1 d . . .
H10 H 0.3230 0.3186 0.9632 0.039 Uiso 1 1 calc R . .
C11 C 0.3495(3) 0.3741(2) 0.9426(5) 0.0356(17) Uani 1 1 d . . .
H11 H 0.3253 0.3911 0.9638 0.043 Uiso 1 1 calc R . .
C12 C 0.3934(3) 0.38404(18) 0.9058(5) 0.0318(16) Uani 1 1 d . . .
H12 H 0.4045 0.4099 0.8978 0.038 Uiso 1 1 calc R . .
C13 C 0.3768(3) 0.24978(19) 0.7296(5) 0.0383(19) Uani 1 1 d . . .
H13 H 0.3519 0.2296 0.7380 0.046 Uiso 1 1 calc R . .
C14 C 0.3893(3) 0.2576(2) 0.6520(6) 0.045(2) Uani 1 1 d . . .
H14 H 0.3750 0.2441 0.5967 0.054 Uiso 1 1 calc R . .
C15 C 0.4271(3) 0.28931(19) 0.6707(5) 0.0344(17) Uani 1 1 d . . .
H15 H 0.4429 0.3015 0.6289 0.041 Uiso 1 1 calc R . .
C16 C 0.5007(3) 0.24938(18) 1.0109(5) 0.0324(16) Uani 1 1 d . . .
H16 H 0.4808 0.2291 1.0307 0.039 Uiso 1 1 calc R . .
C17 C 0.5606(3) 0.25670(18) 1.0418(5) 0.0339(17) Uani 1 1 d . . .
H17 H 0.5901 0.2431 1.0870 0.041 Uiso 1 1 calc R . .
C18 C 0.5688(3) 0.28853(17) 0.9924(4) 0.0285(15) Uani 1 1 d . . .
H18 H 0.6062 0.3002 0.9984 0.034 Uiso 1 1 calc R . .
N16 N 0.6865(2) 0.37534(18) 0.9589(4) 0.0423(16) Uani 1 1 d . . .
N17 N 0.7062(3) 0.34804(19) 1.0010(5) 0.0435(17) Uani 1 1 d . . .
N18 N 0.7289(3) 0.3219(2) 1.0450(5) 0.064(2) Uani 1 1 d . . .
N19 N 0.4686(3) 0.47313(17) 0.8225(5) 0.0500(18) Uani 1 1 d . . .
N20 N 0.4774(3) 0.50598(19) 0.8294(4) 0.0416(16) Uani 1 1 d . . .
N21 N 0.4822(3) 0.53918(18) 0.8369(5) 0.067(2) Uani 1 1 d . . .
N22 N 0.5305(3) 0.37013(19) 0.5709(4) 0.0453(16) Uani 1 1 d . . .
N23 N 0.5314(3) 0.3962(2) 0.5228(5) 0.0449(17) Uani 1 1 d . . .
N24 N 0.5331(3) 0.4214(2) 0.4737(5) 0.073(2) Uani 1 1 d . . .
N25 N 0.3898(2) 0.32166(15) 0.9052(4) 0.0273(12) Uani 1 1 d . . .
N26 N 0.4182(2) 0.35264(14) 0.8832(3) 0.0237(12) Uani 1 1 d . . .
N27 N 0.4063(2) 0.27582(14) 0.7925(4) 0.0283(13) Uani 1 1 d . . .
N28 N 0.4379(2) 0.30006(14) 0.7555(4) 0.0261(12) Uani 1 1 d . . .
N29 N 0.4747(2) 0.27584(14) 0.9476(4) 0.0276(13) Uani 1 1 d . . .
N30 N 0.5170(2) 0.30045(13) 0.9354(3) 0.0232(12) Uani 1 1 d . . .
N40 N 0.2081(2) 0.77815(14) -0.0938(4) 0.0265(13) Uani 1 1 d . . .
B2 B 0.4093(4) 0.2803(2) 0.8908(6) 0.0325(19) Uani 1 1 d . . .
H2A H 0.383(2) 0.2583(15) 0.915(4) 0.024(16) Uiso 1 1 d . . .
Fe7 Fe 0.13278(4) 0.86594(2) 0.15507(6) 0.0259(2) Uani 1 1 d . . .
Fe8 Fe 0.13775(4) 0.92020(2) 0.03524(7) 0.0262(2) Uani 1 1 d . . .
Fe9 Fe 0.05718(4) 0.86382(2) -0.01553(7) 0.0269(2) Uani 1 1 d . . .
V3 V 0.17573(4) 0.84572(3) 0.01589(7) 0.0194(2) Uani 1 1 d . . .
S9 S 0.21659(7) 0.89029(4) 0.13215(11) 0.0251(4) Uani 1 1 d . . .
S10 S 0.11584(7) 0.88689(4) -0.09573(11) 0.0267(4) Uani 1 1 d . . .
S11 S 0.10518(7) 0.81326(4) 0.06670(12) 0.0274(4) Uani 1 1 d . . .
S12 S 0.05902(7) 0.90917(5) 0.09150(12) 0.0316(4) Uani 1 1 d . . .
C19 C 0.1871(3) 0.75137(17) -0.1583(4) 0.0283(16) Uani 1 1 d . . .
H19 H 0.2101 0.7321 -0.1750 0.034 Uiso 1 1 calc R . .
C20 C 0.1267(3) 0.75657(17) -0.1959(4) 0.0294(16) Uani 1 1 d . . .
H20 H 0.1001 0.7422 -0.2434 0.035 Uiso 1 1 calc R . .
C21 C 0.1131(3) 0.78732(16) -0.1490(4) 0.0254(15) Uani 1 1 d . . .
H21 H 0.0743 0.7976 -0.1595 0.030 Uiso 1 1 calc R . .
C22 C 0.3297(3) 0.84512(19) -0.0757(5) 0.0309(16) Uani 1 1 d . . .
H22 H 0.3610 0.8313 -0.0879 0.037 Uiso 1 1 calc R . .
C23 C 0.3212(3) 0.88433(18) -0.0833(5) 0.0327(16) Uani 1 1 d . . .
H23 H 0.3444 0.9029 -0.1022 0.039 Uiso 1 1 calc R . .
C24 C 0.2707(3) 0.89110(17) -0.0569(4) 0.0247(14) Uani 1 1 d . . .
H24 H 0.2539 0.9159 -0.0545 0.030 Uiso 1 1 calc R . .
C25 C 0.3080(3) 0.75746(17) 0.1280(5) 0.0326(17) Uani 1 1 d . . .
H25 H 0.3357 0.7388 0.1210 0.039 Uiso 1 1 calc R . .
C26 C 0.2948(3) 0.76468(18) 0.2054(5) 0.0351(17) Uani 1 1 d . . .
H26 H 0.3108 0.7521 0.2616 0.042 Uiso 1 1 calc R . .
C27 C 0.2531(3) 0.79418(18) 0.1844(5) 0.0313(16) Uani 1 1 d . . .
H27 H 0.2356 0.8056 0.2253 0.038 Uiso 1 1 calc R . .
B3 B 0.2722(3) 0.7862(2) -0.0342(6) 0.0261(17) Uani 1 1 d . . .
H3A H 0.307(3) 0.7663(16) -0.048(4) 0.033(18) Uiso 1 1 d . . .
N31 N 0.1473(3) 0.85510(19) 0.2819(4) 0.0456(17) Uani 1 1 d . . .
N32 N 0.1531(3) 0.8783(2) 0.3392(5) 0.0454(17) Uani 1 1 d . . .
N33 N 0.1575(4) 0.8997(2) 0.3982(5) 0.081(3) Uani 1 1 d . . .
N34 N 0.1487(3) 0.97630(15) 0.0235(4) 0.0435(17) Uani 1 1 d . . .
N35 N 0.1892(3) 0.99302(17) 0.0129(4) 0.0416(16) Uani 1 1 d . . .
N36 N 0.2262(3) 1.0126(2) 0.0023(6) 0.084(3) Uani 1 1 d . . .
N37 N -0.0205(3) 0.85220(19) -0.1055(5) 0.0436(16) Uani 1 1 d . . .
N38 N -0.0288(3) 0.85176(18) -0.1815(5) 0.0459(17) Uani 1 1 d . . .
N39 N -0.0389(4) 0.8503(3) -0.2591(6) 0.095(3) Uani 1 1 d . . .
N41 N 0.1618(2) 0.80054(13) -0.0874(4) 0.0246(12) Uani 1 1 d . . .
N42 N 0.2862(2) 0.82924(14) -0.0480(4) 0.0265(12) Uani 1 1 d . . .
N43 N 0.2496(2) 0.85776(13) -0.0356(3) 0.0211(11) Uani 1 1 d . . .
N44 N 0.2751(2) 0.78130(14) 0.0637(4) 0.0248(12) Uani 1 1 d . . .
N45 N 0.2409(2) 0.80431(14) 0.0985(4) 0.0256(12) Uani 1 1 d . . .
N46 N 0.0012(2) 0.00470(14) 0.2509(4) 0.0313(14) Uani 1 1 d . . .
C28 C -0.0647(3) -0.0029(2) 0.2030(5) 0.0432(19) Uani 1 1 d . . .
H28A H -0.0857 -0.0039 0.2484 0.052 Uiso 1 1 calc R . .
H28B H -0.0812 0.0191 0.1626 0.052 Uiso 1 1 calc R . .
C29 C -0.0778(4) -0.0398(2) 0.1486(6) 0.066(3) Uani 1 1 d . . .
H29A H -0.0602 -0.0383 0.0999 0.099 Uiso 1 1 calc R . .
H29B H -0.1210 -0.0432 0.1232 0.099 Uiso 1 1 calc R . .
H29C H -0.0608 -0.0619 0.1874 0.099 Uiso 1 1 calc R . .
C30 C 0.0285(3) -0.0278(2) 0.3167(5) 0.045(2) Uani 1 1 d . . .
H30A H 0.0258 -0.0522 0.2826 0.054 Uiso 1 1 calc R . .
H30B H 0.0712 -0.0221 0.3457 0.054 Uiso 1 1 calc R . .
C31 C -0.0001(4) -0.0341(3) 0.3891(6) 0.064(3) Uani 1 1 d . . .
H31A H 0.0014 -0.0100 0.4227 0.096 Uiso 1 1 calc R . .
H31B H 0.0214 -0.0545 0.4300 0.096 Uiso 1 1 calc R . .
H31C H -0.0416 -0.0420 0.3616 0.096 Uiso 1 1 calc R . .
C32 C 0.0053(4) 0.0432(2) 0.2973(6) 0.067(3) Uani 1 1 d . . .
H32A H -0.0186 0.0420 0.3389 0.080 Uiso 1 1 calc R . .
H32B H -0.0126 0.0633 0.2517 0.080 Uiso 1 1 calc R . .
C33 C 0.0678(5) 0.0555(3) 0.3495(7) 0.097(4) Uani 1 1 d . . .
H33A H 0.0879 0.0344 0.3892 0.146 Uiso 1 1 calc R . .
H33B H 0.0664 0.0785 0.3854 0.146 Uiso 1 1 calc R . .
H33C H 0.0898 0.0616 0.3077 0.146 Uiso 1 1 calc R . .
C34 C 0.0360(3) 0.00508(19) 0.1847(5) 0.0375(18) Uani 1 1 d . . .
H34A H 0.0784 0.0097 0.2183 0.045 Uiso 1 1 calc R . .
H34B H 0.0331 -0.0209 0.1571 0.045 Uiso 1 1 calc R . .
C35 C 0.0166(4) 0.0346(2) 0.1107(6) 0.059(2) Uani 1 1 d . . .
H35A H -0.0249 0.0298 0.0749 0.089 Uiso 1 1 calc R . .
H35B H 0.0420 0.0327 0.0721 0.089 Uiso 1 1 calc R . .
H35C H 0.0201 0.0606 0.1368 0.089 Uiso 1 1 calc R . .
N47 N 0.1902(2) 0.15576(15) 0.0515(4) 0.0304(13) Uani 1 1 d . . .
C36 C 0.2321(3) 0.1734(2) 0.0062(5) 0.0425(19) Uani 1 1 d . . .
H36A H 0.2166 0.1677 -0.0589 0.051 Uiso 1 1 calc R . .
H36B H 0.2714 0.1607 0.0300 0.051 Uiso 1 1 calc R . .
C37 C 0.2407(4) 0.2170(2) 0.0185(6) 0.059(2) Uani 1 1 d . . .
H37A H 0.2026 0.2301 -0.0094 0.089 Uiso 1 1 calc R . .
H37B H 0.2698 0.2257 -0.0099 0.089 Uiso 1 1 calc R . .
H37C H 0.2551 0.2231 0.0827 0.089 Uiso 1 1 calc R . .
C38 C 0.1288(3) 0.1739(2) 0.0154(5) 0.044(2) Uani 1 1 d . . .
H38A H 0.1033 0.1632 0.0490 0.053 Uiso 1 1 calc R . .
H38B H 0.1325 0.2021 0.0271 0.053 Uiso 1 1 calc R . .
C39 C 0.0983(4) 0.1676(3) -0.0832(6) 0.073(3) Uani 1 1 d . . .
H39A H 0.1186 0.1827 -0.1178 0.109 Uiso 1 1 calc R . .
H39B H 0.0568 0.1760 -0.0987 0.109 Uiso 1 1 calc R . .
H39C H 0.0997 0.1401 -0.0972 0.109 Uiso 1 1 calc R . .
C40 C 0.1875(3) 0.11264(19) 0.0314(5) 0.0423(19) Uani 1 1 d . . .
H40A H 0.1770 0.1091 -0.0343 0.051 Uiso 1 1 calc R . .
H40B H 0.2275 0.1014 0.0592 0.051 Uiso 1 1 calc R . .
C41 C 0.1430(4) 0.0902(2) 0.0644(6) 0.056(2) Uani 1 1 d . . .
H41A H 0.1518 0.0944 0.1290 0.084 Uiso 1 1 calc R . .
H41B H 0.1460 0.0626 0.0526 0.084 Uiso 1 1 calc R . .
H41C H 0.1027 0.0993 0.0328 0.084 Uiso 1 1 calc R . .
C42 C 0.2124(3) 0.1632(2) 0.1517(5) 0.046(2) Uani 1 1 d . . .
H42A H 0.2097 0.1914 0.1618 0.055 Uiso 1 1 calc R . .
H42B H 0.1853 0.1500 0.1793 0.055 Uiso 1 1 calc R . .
C43 C 0.2752(4) 0.1501(3) 0.1996(6) 0.075(3) Uani 1 1 d . . .
H43A H 0.2782 0.1221 0.1922 0.112 Uiso 1 1 calc R . .
H43B H 0.2855 0.1563 0.2636 0.112 Uiso 1 1 calc R . .
H43C H 0.3028 0.1635 0.1741 0.112 Uiso 1 1 calc R . .
N48 N 0.3667(2) 0.46831(13) 0.4195(4) 0.0257(12) Uani 1 1 d . . .
C44 C 0.3714(3) 0.49455(18) 0.4995(5) 0.0359(17) Uani 1 1 d . . .
H44A H 0.3347 0.4917 0.5164 0.043 Uiso 1 1 calc R . .
H44B H 0.3733 0.5218 0.4808 0.043 Uiso 1 1 calc R . .
C45 C 0.4249(3) 0.4866(2) 0.5819(5) 0.049(2) Uani 1 1 d . . .
H45A H 0.4208 0.4610 0.6062 0.073 Uiso 1 1 calc R . .
H45B H 0.4271 0.5064 0.6276 0.073 Uiso 1 1 calc R . .
H45C H 0.4614 0.4873 0.5650 0.073 Uiso 1 1 calc R . .
C46 C 0.3756(3) 0.42604(17) 0.4483(5) 0.0348(17) Uani 1 1 d . . .
H46A H 0.3728 0.4100 0.3949 0.042 Uiso 1 1 calc R . .
H46B H 0.4162 0.4229 0.4909 0.042 Uiso 1 1 calc R . .
C47 C 0.3313(3) 0.41105(18) 0.4920(5) 0.0405(19) Uani 1 1 d . . .
H47A H 0.3298 0.4288 0.5400 0.061 Uiso 1 1 calc R . .
H47B H 0.3437 0.3853 0.5173 0.061 Uiso 1 1 calc R . .
H47C H 0.2919 0.4094 0.4471 0.061 Uiso 1 1 calc R . .
C48 C 0.3054(3) 0.47260(17) 0.3514(5) 0.0320(16) Uani 1 1 d . . .
H48A H 0.2753 0.4651 0.3802 0.038 Uiso 1 1 calc R . .
H48B H 0.3019 0.4542 0.3016 0.038 Uiso 1 1 calc R . .
C49 C 0.2906(3) 0.5129(2) 0.3123(5) 0.049(2) Uani 1 1 d . . .
H49A H 0.2888 0.5309 0.3597 0.074 Uiso 1 1 calc R . .
H49B H 0.2519 0.5125 0.2650 0.074 Uiso 1 1 calc R . .
H49C H 0.3214 0.5214 0.2868 0.074 Uiso 1 1 calc R . .
C50 C 0.4148(3) 0.47988(19) 0.3790(5) 0.0378(18) Uani 1 1 d . . .
H50A H 0.4123 0.5082 0.3686 0.045 Uiso 1 1 calc R . .
H50B H 0.4541 0.4745 0.4238 0.045 Uiso 1 1 calc R . .
C51 C 0.4128(4) 0.4602(2) 0.2921(5) 0.052(2) Uani 1 1 d . . .
H51A H 0.4130 0.4320 0.3001 0.078 Uiso 1 1 calc R . .
H51B H 0.4476 0.4679 0.2750 0.078 Uiso 1 1 calc R . .
H51C H 0.3764 0.4679 0.2448 0.078 Uiso 1 1 calc R . .
N49 N 0.1474(2) 0.64886(14) 0.1250(4) 0.0263(12) Uani 1 1 d . . .
C52 C 0.1624(3) 0.60667(17) 0.1151(5) 0.0358(17) Uani 1 1 d . . .
H52A H 0.1308 0.5953 0.0640 0.043 Uiso 1 1 calc R . .
H52B H 0.2001 0.6055 0.1002 0.043 Uiso 1 1 calc R . .
C53 C 0.1691(4) 0.5821(2) 0.1976(6) 0.065(3) Uani 1 1 d . . .
H53A H 0.2022 0.5920 0.2477 0.097 Uiso 1 1 calc R . .
H53B H 0.1772 0.5552 0.1851 0.097 Uiso 1 1 calc R . .
H53C H 0.1322 0.5832 0.2134 0.097 Uiso 1 1 calc R . .
C54 C 0.0889(3) 0.6534(2) 0.1438(5) 0.0424(19) Uani 1 1 d . . .
H54A H 0.0823 0.6813 0.1517 0.051 Uiso 1 1 calc R . .
H54B H 0.0922 0.6403 0.2012 0.051 Uiso 1 1 calc R . .
C55 C 0.0348(3) 0.6375(3) 0.0723(6) 0.068(3) Uani 1 1 d . . .
H55A H 0.0303 0.6506 0.0152 0.102 Uiso 1 1 calc R . .
H55B H -0.0008 0.6420 0.0902 0.102 Uiso 1 1 calc R . .
H55C H 0.0399 0.6096 0.0653 0.102 Uiso 1 1 calc R . .
C56 C 0.1460(3) 0.66878(19) 0.0382(5) 0.0375(18) Uani 1 1 d . . .
H56A H 0.1145 0.6566 -0.0117 0.045 Uiso 1 1 calc R . .
H56B H 0.1845 0.6641 0.0276 0.045 Uiso 1 1 calc R . .
C57 C 0.1347(4) 0.71237(19) 0.0353(6) 0.055(2) Uani 1 1 d . . .
H57A H 0.0976 0.7175 0.0484 0.082 Uiso 1 1 calc R . .
H57B H 0.1316 0.7223 -0.0245 0.082 Uiso 1 1 calc R . .
H57C H 0.1678 0.7252 0.0802 0.082 Uiso 1 1 calc R . .
C58 C 0.1946(3) 0.66710(18) 0.2040(4) 0.0316(16) Uani 1 1 d . . .
H58A H 0.1844 0.6947 0.2081 0.038 Uiso 1 1 calc R . .
H58B H 0.1937 0.6542 0.2598 0.038 Uiso 1 1 calc R . .
C59 C 0.2570(3) 0.6647(2) 0.1985(5) 0.048(2) Uani 1 1 d . . .
H59A H 0.2687 0.6375 0.1989 0.072 Uiso 1 1 calc R . .
H59B H 0.2844 0.6780 0.2502 0.072 Uiso 1 1 calc R . .
H59C H 0.2584 0.6770 0.1430 0.072 Uiso 1 1 calc R . .
N50 N 0.4444(2) 0.85246(14) 0.2519(4) 0.0309(13) Uani 1 1 d . . .
C60 C 0.3975(3) 0.8658(2) 0.1655(4) 0.0378(18) Uani 1 1 d . . .
H60A H 0.4118 0.8596 0.1142 0.045 Uiso 1 1 calc R . .
H60B H 0.3606 0.8509 0.1578 0.045 Uiso 1 1 calc R . .
C61 C 0.3827(3) 0.9087(2) 0.1620(5) 0.050(2) Uani 1 1 d . . .
H61A H 0.3680 0.9152 0.2120 0.075 Uiso 1 1 calc R . .
H61B H 0.3519 0.9146 0.1051 0.075 Uiso 1 1 calc R . .
H61C H 0.4185 0.9238 0.1665 0.075 Uiso 1 1 calc R . .
C62 C 0.4480(3) 0.80867(18) 0.2516(5) 0.0426(19) Uani 1 1 d . . .
H62A H 0.4759 0.8002 0.3099 0.051 Uiso 1 1 calc R . .
H62B H 0.4083 0.7981 0.2472 0.051 Uiso 1 1 calc R . .
C63 C 0.4678(4) 0.7910(2) 0.1776(6) 0.056(2) Uani 1 1 d . . .
H63A H 0.4386 0.7971 0.1194 0.083 Uiso 1 1 calc R . .
H63B H 0.4709 0.7629 0.1854 0.083 Uiso 1 1 calc R . .
H63C H 0.5066 0.8016 0.1800 0.083 Uiso 1 1 calc R . .
C64 C 0.5035(3) 0.87096(19) 0.2565(5) 0.0351(17) Uani 1 1 d . . .
H64A H 0.5133 0.8639 0.2016 0.042 Uiso 1 1 calc R . .
H64B H 0.4989 0.8994 0.2566 0.042 Uiso 1 1 calc R . .
C65 C 0.5551(3) 0.8596(2) 0.3372(6) 0.060(2) Uani 1 1 d . . .
H65A H 0.5467 0.8672 0.3921 0.089 Uiso 1 1 calc R . .
H65B H 0.5913 0.8727 0.3348 0.089 Uiso 1 1 calc R . .
H65C H 0.5609 0.8315 0.3372 0.089 Uiso 1 1 calc R . .
C66 C 0.4279(3) 0.86541(18) 0.3336(4) 0.0293(15) Uani 1 1 d . . .
H66A H 0.4562 0.8534 0.3875 0.035 Uiso 1 1 calc R . .
H66B H 0.4335 0.8938 0.3399 0.035 Uiso 1 1 calc R . .
C67 C 0.3651(3) 0.8560(2) 0.3330(5) 0.0415(19) Uani 1 1 d . . .
H67A H 0.3365 0.8693 0.2827 0.062 Uiso 1 1 calc R . .
H67B H 0.3598 0.8645 0.3895 0.062 Uiso 1 1 calc R . .
H67C H 0.3586 0.8280 0.3264 0.062 Uiso 1 1 calc R . .
N51 N 0.2990(2) 0.98843(14) 0.3870(4) 0.0310(14) Uani 1 1 d . . .
C68 C 0.2547(3) 0.95775(19) 0.3366(5) 0.0386(18) Uani 1 1 d . . .
H68A H 0.2706 0.9451 0.2924 0.046 Uiso 1 1 calc R . .
H68B H 0.2513 0.9377 0.3798 0.046 Uiso 1 1 calc R . .
C69 C 0.1934(3) 0.9731(2) 0.2881(6) 0.053(2) Uani 1 1 d . . .
H69A H 0.1745 0.9819 0.3319 0.079 Uiso 1 1 calc R . .
H69B H 0.1693 0.9525 0.2510 0.079 Uiso 1 1 calc R . .
H69C H 0.1965 0.9948 0.2497 0.079 Uiso 1 1 calc R . .
C70 C 0.2777(3) 1.00746(19) 0.4586(5) 0.0393(18) Uani 1 1 d . . .
H70A H 0.2396 1.0208 0.4287 0.047 Uiso 1 1 calc R . .
H70B H 0.3070 1.0274 0.4892 0.047 Uiso 1 1 calc R . .
C71 C 0.2685(4) 0.9801(2) 0.5295(6) 0.062(2) Uani 1 1 d . . .
H71A H 0.2331 0.9642 0.5027 0.093 Uiso 1 1 calc R . .
H71B H 0.2631 0.9953 0.5791 0.093 Uiso 1 1 calc R . .
H71C H 0.3034 0.9633 0.5522 0.093 Uiso 1 1 calc R . .
C72 C 0.3579(3) 0.96797(19) 0.4287(5) 0.0379(18) Uani 1 1 d . . .
H72A H 0.3510 0.9455 0.4633 0.045 Uiso 1 1 calc R . .
H72B H 0.3719 0.9579 0.3798 0.045 Uiso 1 1 calc R . .
C73 C 0.4064(3) 0.9925(2) 0.4897(5) 0.051(2) Uani 1 1 d . . .
H73A H 0.4119 1.0158 0.4575 0.077 Uiso 1 1 calc R . .
H73B H 0.4436 0.9777 0.5088 0.077 Uiso 1 1 calc R . .
H73C H 0.3953 1.0000 0.5425 0.077 Uiso 1 1 calc R . .
C74 C 0.3049(4) 1.0204(2) 0.3232(6) 0.049(2) Uani 1 1 d . . .
H74A H 0.2674 1.0353 0.3047 0.059 Uiso 1 1 calc R . .
H74B H 0.3370 1.0382 0.3567 0.059 Uiso 1 1 calc R . .
C75 C 0.3181(4) 1.0075(3) 0.2401(6) 0.068(3) Uani 1 1 d . . .
H75A H 0.3547 0.9921 0.2570 0.101 Uiso 1 1 calc R . .
H75B H 0.3232 1.0302 0.2059 0.101 Uiso 1 1 calc R . .
H75C H 0.2850 0.9917 0.2032 0.101 Uiso 1 1 calc R . .

loop_
_atom_site_aniso_label
_atom_site_aniso_U_11
_atom_site_aniso_U_22
_atom_site_aniso_U_33
_atom_site_aniso_U_23
_atom_site_aniso_U_13
_atom_site_aniso_U_12
Fe1 0.0214(5) 0.0270(5) 0.0225(5) 0.0005(4) 0.0069(4) -0.0022(4)
Fe2 0.0190(5) 0.0262(5) 0.0245(5) 0.0007(4) 0.0020(4) -0.0006(4)
Fe3 0.0206(5) 0.0238(4) 0.0256(5) -0.0011(4) 0.0051(4) -0.0001(4)
V1 0.0170(5) 0.0228(5) 0.0198(6) -0.0009(5) 0.0044(5) -0.0033(4)
S1 0.0197(8) 0.0260(8) 0.0227(9) 0.0019(7) 0.0023(7) -0.0010(6)
S2 0.0219(9) 0.0240(8) 0.0284(10) -0.0026(7) 0.0074(7) -0.0005(6)
S3 0.0261(9) 0.0307(8) 0.0210(9) -0.0030(7) 0.0059(7) -0.0050(7)
S4 0.0224(9) 0.0271(8) 0.0328(10) 0.0008(8) 0.0081(8) -0.0042(6)
C1 0.023(4) 0.029(3) 0.041(5) -0.006(3) 0.004(3) -0.007(3)
C2 0.036(4) 0.045(4) 0.031(4) -0.006(4) 0.005(4) -0.004(3)
C3 0.029(4) 0.039(4) 0.025(4) -0.004(3) 0.007(3) -0.006(3)
C4 0.049(5) 0.028(4) 0.030(4) 0.005(3) 0.017(4) -0.001(3)
C5 0.052(5) 0.033(4) 0.024(4) 0.007(3) 0.007(4) 0.010(3)
C6 0.029(4) 0.036(4) 0.028(4) 0.009(3) 0.002(3) 0.007(3)
C7 0.020(4) 0.047(4) 0.038(5) -0.003(4) 0.011(3) -0.010(3)
C8 0.027(4) 0.045(4) 0.043(5) -0.003(4) 0.017(4) 0.003(3)
C9 0.026(4) 0.036(4) 0.027(4) -0.005(3) 0.005(3) -0.001(3)
N1 0.037(4) 0.050(4) 0.026(3) -0.001(3) 0.010(3) -0.004(3)
N2 0.035(4) 0.053(4) 0.021(3) -0.009(3) 0.001(3) -0.009(3)
N3 0.106(7) 0.061(5) 0.043(5) 0.011(4) 0.009(5) -0.023(4)
N4 0.029(3) 0.047(4) 0.024(3) 0.010(3) -0.002(3) 0.009(3)
N5 0.054(5) 0.030(3) 0.054(5) -0.006(4) -0.003(4) 0.011(3)
N6 0.121(8) 0.065(5) 0.052(6) 0.011(5) 0.005(5) 0.026(5)
N7 0.037(4) 0.028(3) 0.045(4) -0.006(3) 0.003(3) 0.006(3)
N8 0.041(4) 0.035(4) 0.090(7) -0.023(4) 0.006(4) -0.008(3)
N9 0.093(7) 0.051(5) 0.129(9) 0.023(5) -0.011(6) 0.005(5)
N10 0.021(3) 0.026(3) 0.030(3) -0.004(3) 0.003(3) -0.009(2)
N11 0.018(3) 0.031(3) 0.019(3) -0.003(2) 0.003(2) -0.007(2)
N12 0.029(3) 0.023(3) 0.029(3) 0.002(2) 0.009(3) -0.003(2)
N13 0.024(3) 0.029(3) 0.032(3) 0.001(3) 0.010(3) -0.006(2)
N14 0.024(3) 0.033(3) 0.029(3) -0.005(3) 0.009(3) -0.006(2)
N15 0.020(3) 0.029(3) 0.032(3) -0.007(2) 0.011(3) -0.007(2)
B1 0.034(5) 0.028(4) 0.037(5) -0.007(4) 0.017(4) -0.015(3)
Fe4 0.0225(5) 0.0308(5) 0.0333(6) 0.0042(4) 0.0064(4) -0.0019(4)
Fe5 0.0304(6) 0.0229(5) 0.0283(6) 0.0028(4) 0.0057(5) 0.0014(4)
Fe6 0.0302(6) 0.0298(5) 0.0271(6) 0.0044(4) 0.0118(5) -0.0011(4)
V2 0.0178(6) 0.0200(5) 0.0216(6) 0.0014(5) 0.0055(5) 0.0002(4)
S5 0.0252(9) 0.0268(8) 0.0354(11) 0.0030(8) 0.0137(8) 0.0041(7)
S6 0.0267(9) 0.0271(8) 0.0234(9) -0.0005(7) 0.0033(7) -0.0029(7)
S7 0.0245(9) 0.0271(8) 0.0228(9) 0.0032(7) 0.0019(7) 0.0009(7)
S8 0.0390(11) 0.0358(10) 0.0426(12) 0.0069(9) 0.0123(9) -0.0111(8)
C10 0.019(4) 0.051(4) 0.028(4) -0.001(3) 0.008(3) -0.006(3)
C11 0.018(4) 0.056(5) 0.031(4) -0.008(4) 0.005(3) 0.006(3)
C12 0.026(4) 0.030(4) 0.039(4) 0.002(3) 0.009(3) 0.010(3)
C13 0.027(4) 0.031(4) 0.050(5) -0.008(4) 0.002(4) -0.017(3)
C14 0.044(5) 0.045(4) 0.043(5) -0.018(4) 0.008(4) -0.016(4)
C15 0.038(4) 0.044(4) 0.019(4) -0.010(3) 0.007(3) -0.006(3)
C16 0.042(5) 0.028(3) 0.028(4) 0.011(3) 0.012(4) 0.007(3)
C17 0.042(5) 0.034(4) 0.023(4) 0.009(3) 0.006(3) 0.016(3)
C18 0.027(4) 0.029(3) 0.029(4) -0.003(3) 0.008(3) 0.003(3)
N16 0.024(3) 0.048(4) 0.048(4) 0.002(3) 0.001(3) 0.002(3)
N17 0.021(3) 0.049(4) 0.061(5) -0.010(4) 0.014(3) -0.002(3)
N18 0.043(5) 0.057(5) 0.082(6) 0.012(4) 0.004(4) 0.009(3)
N19 0.054(4) 0.035(4) 0.053(5) -0.007(3) 0.006(4) 0.008(3)
N20 0.039(4) 0.043(4) 0.040(4) 0.006(3) 0.008(3) 0.014(3)
N21 0.080(6) 0.034(4) 0.095(7) 0.011(4) 0.040(5) 0.012(3)
N22 0.050(4) 0.058(4) 0.035(4) -0.001(3) 0.022(3) -0.007(3)
N23 0.030(4) 0.071(5) 0.036(4) 0.008(4) 0.013(3) 0.011(3)
N24 0.058(5) 0.109(6) 0.059(5) 0.044(5) 0.029(4) 0.033(4)
N25 0.018(3) 0.037(3) 0.028(3) 0.002(3) 0.008(2) -0.002(2)
N26 0.019(3) 0.028(3) 0.025(3) 0.004(2) 0.007(2) 0.000(2)
N27 0.024(3) 0.026(3) 0.035(4) 0.000(3) 0.009(3) -0.006(2)
N28 0.024(3) 0.028(3) 0.028(3) 0.000(2) 0.010(3) -0.003(2)
N29 0.028(3) 0.026(3) 0.031(3) 0.004(3) 0.011(3) 0.000(2)
N30 0.023(3) 0.020(3) 0.028(3) 0.000(2) 0.009(3) -0.002(2)
N40 0.031(3) 0.021(3) 0.031(3) -0.001(2) 0.015(3) 0.004(2)
B2 0.030(5) 0.028(4) 0.041(5) 0.004(4) 0.014(4) -0.007(3)
Fe7 0.0265(5) 0.0279(5) 0.0242(5) -0.0001(4) 0.0091(4) 0.0028(4)
Fe8 0.0257(5) 0.0213(4) 0.0295(6) 0.0003(4) 0.0059(4) 0.0014(4)
Fe9 0.0202(5) 0.0277(5) 0.0314(6) -0.0034(4) 0.0063(4) 0.0006(4)
V3 0.0170(6) 0.0193(5) 0.0211(6) 0.0001(5) 0.0048(5) 0.0007(4)
S9 0.0238(9) 0.0256(8) 0.0231(9) -0.0030(7) 0.0036(7) -0.0018(6)
S10 0.0239(9) 0.0282(8) 0.0254(9) 0.0028(7) 0.0038(7) 0.0019(7)
S11 0.0255(9) 0.0219(8) 0.0382(11) -0.0022(7) 0.0149(8) -0.0036(6)
S12 0.0285(10) 0.0312(9) 0.0372(11) -0.0044(8) 0.0133(8) 0.0072(7)
C19 0.041(4) 0.022(3) 0.027(4) -0.005(3) 0.018(3) -0.004(3)
C20 0.039(4) 0.027(3) 0.019(4) -0.003(3) 0.006(3) -0.007(3)
C21 0.020(3) 0.026(3) 0.027(4) 0.002(3) 0.002(3) -0.005(3)
C22 0.019(4) 0.041(4) 0.035(4) -0.003(3) 0.012(3) -0.003(3)
C23 0.028(4) 0.035(4) 0.038(5) 0.001(3) 0.015(3) -0.007(3)
C24 0.017(3) 0.027(3) 0.025(4) -0.002(3) -0.001(3) -0.002(3)
C25 0.023(4) 0.024(3) 0.043(5) 0.005(3) -0.001(3) 0.006(3)
C26 0.037(4) 0.034(4) 0.027(4) 0.009(3) 0.000(3) 0.005(3)
C27 0.032(4) 0.031(4) 0.030(4) 0.002(3) 0.008(3) -0.001(3)
B3 0.019(4) 0.022(4) 0.038(5) 0.003(3) 0.010(4) 0.005(3)
N31 0.049(4) 0.060(4) 0.028(4) 0.008(3) 0.012(3) 0.006(3)
N32 0.036(4) 0.070(5) 0.028(4) 0.012(4) 0.007(3) -0.013(3)
N33 0.122(8) 0.087(6) 0.038(5) -0.007(4) 0.030(5) -0.046(5)
N34 0.042(4) 0.026(3) 0.061(5) 0.004(3) 0.013(4) 0.001(3)
N35 0.035(4) 0.039(4) 0.049(4) 0.007(3) 0.010(3) 0.003(3)
N36 0.045(5) 0.089(6) 0.125(8) 0.032(6) 0.036(5) -0.008(4)
N37 0.022(3) 0.068(4) 0.038(4) -0.011(4) 0.006(3) -0.009(3)
N38 0.040(4) 0.044(4) 0.046(5) -0.005(4) 0.002(4) -0.014(3)
N39 0.099(7) 0.122(8) 0.052(6) -0.014(6) 0.009(5) -0.050(6)
N41 0.024(3) 0.022(3) 0.028(3) 0.000(2) 0.007(3) -0.001(2)
N42 0.019(3) 0.032(3) 0.030(3) -0.002(3) 0.009(2) 0.001(2)
N43 0.018(3) 0.025(3) 0.020(3) 0.001(2) 0.006(2) -0.001(2)
N44 0.020(3) 0.025(3) 0.027(3) 0.000(2) 0.004(2) 0.004(2)
N45 0.024(3) 0.026(3) 0.029(3) 0.000(2) 0.011(3) 0.000(2)
N46 0.026(3) 0.032(3) 0.032(4) -0.007(3) 0.003(3) 0.004(2)
C28 0.026(4) 0.068(5) 0.029(4) 0.005(4) -0.002(3) -0.001(4)
C29 0.067(6) 0.060(5) 0.048(6) 0.008(5) -0.016(5) -0.030(4)
C30 0.035(4) 0.054(5) 0.035(5) 0.005(4) -0.006(4) 0.003(4)
C31 0.063(6) 0.083(7) 0.039(5) 0.003(5) 0.007(5) -0.015(5)
C32 0.091(8) 0.048(5) 0.062(6) -0.031(5) 0.024(6) 0.007(5)
C33 0.111(10) 0.068(7) 0.086(9) -0.041(6) -0.008(7) -0.031(6)
C34 0.033(4) 0.038(4) 0.041(5) -0.002(4) 0.011(4) 0.003(3)
C35 0.056(6) 0.065(6) 0.056(6) 0.023(5) 0.017(5) 0.006(4)
N47 0.033(3) 0.037(3) 0.020(3) -0.003(3) 0.006(3) 0.008(2)
C36 0.047(5) 0.046(4) 0.036(5) -0.009(4) 0.017(4) -0.002(4)
C37 0.076(7) 0.046(5) 0.055(6) 0.000(4) 0.022(5) -0.012(4)
C38 0.027(4) 0.051(5) 0.046(5) -0.013(4) 0.001(4) 0.012(3)
C39 0.057(6) 0.084(7) 0.054(6) -0.009(5) -0.016(5) 0.018(5)
C40 0.044(5) 0.037(4) 0.044(5) -0.004(4) 0.012(4) 0.005(3)
C41 0.068(6) 0.051(5) 0.056(6) -0.010(4) 0.028(5) -0.015(4)
C42 0.055(5) 0.061(5) 0.016(4) -0.004(4) 0.005(4) -0.006(4)
C43 0.066(7) 0.092(7) 0.046(6) 0.011(5) -0.010(5) 0.005(5)
N48 0.020(3) 0.023(3) 0.032(3) 0.000(2) 0.006(3) -0.003(2)
C44 0.042(5) 0.031(4) 0.031(4) -0.006(3) 0.008(4) -0.004(3)
C45 0.047(5) 0.046(5) 0.041(5) -0.003(4) -0.003(4) -0.012(4)
C46 0.036(4) 0.020(3) 0.047(5) -0.002(3) 0.011(4) -0.002(3)
C47 0.037(4) 0.029(4) 0.051(5) 0.001(4) 0.007(4) -0.014(3)
C48 0.022(4) 0.031(4) 0.039(4) -0.007(3) 0.003(3) -0.003(3)
C49 0.035(5) 0.047(5) 0.054(6) 0.009(4) -0.004(4) 0.003(3)
C50 0.028(4) 0.039(4) 0.045(5) 0.006(4) 0.009(4) -0.007(3)
C51 0.050(5) 0.067(5) 0.052(6) -0.009(5) 0.033(4) -0.010(4)
N49 0.028(3) 0.024(3) 0.024(3) -0.007(2) 0.005(3) 0.000(2)
C52 0.046(5) 0.026(3) 0.029(4) -0.003(3) 0.003(4) 0.000(3)
C53 0.093(7) 0.035(5) 0.058(6) 0.010(4) 0.012(5) 0.003(4)
C54 0.033(4) 0.050(4) 0.044(5) 0.000(4) 0.010(4) 0.004(3)
C55 0.038(5) 0.082(6) 0.083(8) -0.014(6) 0.017(5) -0.011(4)
C56 0.044(5) 0.044(4) 0.023(4) 0.005(3) 0.008(4) 0.003(3)
C57 0.071(6) 0.036(4) 0.053(6) 0.017(4) 0.013(5) 0.006(4)
C58 0.039(4) 0.028(3) 0.023(4) -0.005(3) 0.005(3) -0.004(3)
C59 0.041(5) 0.051(5) 0.047(5) -0.007(4) 0.006(4) -0.005(4)
N50 0.032(3) 0.028(3) 0.030(3) -0.007(3) 0.006(3) -0.006(2)
C60 0.039(4) 0.053(5) 0.015(4) -0.004(3) 0.000(3) -0.001(3)
C61 0.058(6) 0.055(5) 0.031(5) 0.014(4) 0.006(4) 0.008(4)
C62 0.053(5) 0.030(4) 0.046(5) -0.001(4) 0.018(4) -0.002(3)
C63 0.071(6) 0.038(4) 0.063(6) -0.016(4) 0.029(5) 0.006(4)
C64 0.033(4) 0.036(4) 0.036(4) 0.000(3) 0.010(4) 0.001(3)
C65 0.035(5) 0.078(6) 0.068(7) -0.008(5) 0.019(5) -0.008(4)
C66 0.033(4) 0.032(4) 0.022(4) -0.005(3) 0.006(3) -0.003(3)
C67 0.042(5) 0.044(4) 0.044(5) -0.003(4) 0.022(4) -0.007(3)
N51 0.026(3) 0.027(3) 0.032(4) -0.004(3) -0.002(3) 0.001(2)
C68 0.033(4) 0.040(4) 0.039(5) -0.014(4) 0.007(4) -0.005(3)
C69 0.029(5) 0.061(5) 0.058(6) -0.007(5) -0.002(4) -0.001(4)
C70 0.041(5) 0.032(4) 0.043(5) -0.010(4) 0.010(4) 0.004(3)
C71 0.079(7) 0.066(6) 0.053(6) -0.009(5) 0.036(5) -0.002(5)
C72 0.033(4) 0.038(4) 0.041(5) 0.010(4) 0.010(4) 0.011(3)
C73 0.037(5) 0.055(5) 0.047(5) 0.007(4) -0.008(4) -0.008(4)
C74 0.051(5) 0.037(4) 0.052(6) 0.012(4) 0.007(4) -0.003(4)
C75 0.061(6) 0.090(7) 0.054(6) 0.020(5) 0.021(5) -0.004(5)

loop_
_atom_type_symbol
_atom_type_description
_atom_type_scat_dispersion_real
_atom_type_scat_dispersion_imag
_atom_type_scat_source
C C 0.0033 0.0016 'International Tables Vol C Tables 4.2.6.8 and 6.1.1.4'
H H 0.0000 0.0000 'International Tables Vol C Tables 4.2.6.8 and 6.1.1.4'
B B 0.0013 0.0007 'International Tables Vol C Tables 4.2.6.8 and 6.1.1.4'
N N 0.0061 0.0033 'International Tables Vol C Tables 4.2.6.8 and 6.1.1.4'
S S 0.1246 0.1234 'International Tables Vol C Tables 4.2.6.8 and 6.1.1.4'
V V 0.3005 0.5294 'International Tables Vol C Tables 4.2.6.8 and 6.1.1.4'
Fe Fe 0.3463 0.8444 'International Tables Vol C Tables 4.2.6.8 and 6.1.1.4'

loop_
_geom_angle_atom_site_label_1
_geom_angle_atom_site_label_2
_geom_angle_atom_site_label_3
_geom_angle
_geom_angle_site_symmetry_1
_geom_angle_site_symmetry_3
_geom_angle_publ_flag
N1 Fe1 S2 112.71(18) . . ?
N1 Fe1 S1 108.13(18) . . ?
S2 Fe1 S1 108.13(7) . . ?
N1 Fe1 S4 118.27(18) . . ?
S2 Fe1 S4 102.58(7) . . ?
S1 Fe1 S4 106.46(7) . . ?
N4 Fe2 S2 115.28(18) . . ?
N4 Fe2 S4 116.99(18) . . ?
S2 Fe2 S4 103.17(7) . . ?
N4 Fe2 S3 108.49(19) . . ?
S2 Fe2 S3 106.53(7) . . ?
S4 Fe2 S3 105.52(7) . . ?
N7 Fe3 S1 108.47(18) . . ?
N7 Fe3 S3 119.3(2) . . ?
S1 Fe3 S3 106.20(7) . . ?
N7 Fe3 S4 110.87(19) . . ?
S1 Fe3 S4 106.36(7) . . ?
S3 Fe3 S4 104.87(7) . . ?
N15 V1 N13 80.67(19) . . ?
N15 V1 N11 80.47(19) . . ?
N13 V1 N11 81.79(19) . . ?
N15 V1 S1 86.79(15) . . ?
N13 V1 S1 163.65(15) . . ?
N11 V1 S1 85.84(14) . . ?
N15 V1 S2 164.73(14) . . ?
N13 V1 S2 87.49(15) . . ?
N11 V1 S2 88.37(14) . . ?
S1 V1 S2 102.86(7) . . ?
N15 V1 S3 88.13(14) . . ?
N13 V1 S3 89.69(15) . . ?
N11 V1 S3 166.71(15) . . ?
S1 V1 S3 100.41(7) . . ?
S2 V1 S3 101.48(7) . . ?
Fe3 S1 Fe1 72.14(6) . . ?
Fe3 S1 V1 74.65(6) . . ?
Fe1 S1 V1 73.10(6) . . ?
Fe1 S2 Fe2 74.14(6) . . ?
Fe1 S2 V1 73.02(6) . . ?
Fe2 S2 V1 74.78(6) . . ?
Fe3 S3 Fe2 72.72(6) . . ?
Fe3 S3 V1 73.89(6) . . ?
Fe2 S3 V1 74.08(6) . . ?
Fe2 S4 Fe1 72.95(6) . . ?
Fe2 S4 Fe3 71.78(6) . . ?
Fe1 S4 Fe3 70.16(6) . . ?
N10 C1 C2 108.7(6) . . ?
C1 C2 C3 104.8(6) . . ?
N11 C3 C2 110.3(6) . . ?
C5 C4 N12 108.6(6) . . ?
C4 C5 C6 105.9(6) . . ?
N13 C6 C5 109.7(6) . . ?
N14 C7 C8 108.6(6) . . ?
C7 C8 C9 104.8(6) . . ?
N15 C9 C8 111.0(6) . . ?
N2 N1 Fe1 130.7(5) . . ?
N3 N2 N1 177.0(8) . . ?
N5 N4 Fe2 130.0(6) . . ?
N4 N5 N6 176.7(9) . . ?
N8 N7 Fe3 121.8(5) . . ?
N7 N8 N9 176.5(9) . . ?
C1 N10 N11 109.4(5) . . ?
C1 N10 B1 131.5(6) . . ?
N11 N10 B1 118.8(5) . . ?
C3 N11 N10 106.7(5) . . ?
C3 N11 V1 130.4(4) . . ?
N10 N11 V1 122.7(4) . . ?
C4 N12 N13 109.2(5) . . ?
C4 N12 B1 130.3(5) . . ?
N13 N12 B1 120.5(5) . . ?
C6 N13 N12 106.7(5) . . ?
C6 N13 V1 131.3(4) . . ?
N12 N13 V1 121.8(4) . . ?
C7 N14 N15 110.2(5) . . ?
C7 N14 B1 131.4(5) . . ?
N15 N14 B1 118.2(5) . . ?
C9 N15 N14 105.4(5) . . ?
C9 N15 V1 130.6(4) . . ?
N14 N15 V1 123.8(4) . . ?
N10 B1 N12 108.9(6) . . ?
N10 B1 N14 107.8(6) . . ?
N12 B1 N14 108.4(5) . . ?
N16 Fe4 S6 107.8(2) . . ?
N16 Fe4 S8 117.1(2) . . ?
S6 Fe4 S8 104.34(8) . . ?
N16 Fe4 S5 115.26(19) . . ?
S6 Fe4 S5 106.18(7) . . ?
S8 Fe4 S5 105.08(8) . . ?
N19 Fe5 S6 112.7(2) . . ?
N19 Fe5 S7 108.07(19) . . ?
S6 Fe5 S7 107.19(7) . . ?
N19 Fe5 S8 118.5(2) . . ?
S6 Fe5 S8 103.37(8) . . ?
S7 Fe5 S8 106.38(8) . . ?
N22 Fe6 S5 115.9(2) . . ?
N22 Fe6 S7 112.26(19) . . ?
S5 Fe6 S7 107.69(7) . . ?
N22 Fe6 S8 110.62(19) . . ?
S5 Fe6 S8 104.11(8) . . ?
S7 Fe6 S8 105.43(7) . . ?
N26 V2 N28 81.73(19) . . ?
N26 V2 N30 81.45(18) . . ?
N28 V2 N30 81.28(19) . . ?
N26 V2 S6 85.33(14) . . ?
N28 V2 S6 164.93(15) . . ?
N30 V2 S6 89.21(14) . . ?
N26 V2 S7 87.89(14) . . ?
N28 V2 S7 85.25(15) . . ?
N30 V2 S7 163.86(14) . . ?
S6 V2 S7 102.02(7) . . ?
N26 V2 S5 166.41(14) . . ?
N28 V2 S5 89.95(14) . . ?
N30 V2 S5 86.70(14) . . ?
S6 V2 S5 101.20(7) . . ?
S7 V2 S5 102.19(7) . . ?
Fe6 S5 Fe4 72.98(6) . . ?
Fe6 S5 V2 73.04(6) . . ?
Fe4 S5 V2 74.11(6) . . ?
Fe5 S6 Fe4 73.69(7) . . ?
Fe5 S6 V2 73.62(7) . . ?
Fe4 S6 V2 74.95(7) . . ?
Fe5 S7 Fe6 72.31(6) . . ?
Fe5 S7 V2 73.59(6) . . ?
Fe6 S7 V2 73.31(6) . . ?
Fe4 S8 Fe5 72.65(6) . . ?
Fe4 S8 Fe6 72.07(6) . . ?
Fe5 S8 Fe6 70.59(6) . . ?
N25 C10 C11 108.5(6) . . ?
C10 C11 C12 105.0(6) . . ?
N26 C12 C11 111.1(6) . . ?
N27 C13 C14 108.1(6) . . ?
C13 C14 C15 105.9(7) . . ?
N28 C15 C14 110.0(7) . . ?
N29 C16 C17 108.5(6) . . ?
C16 C17 C18 105.0(6) . . ?
N30 C18 C17 110.9(6) . . ?
N17 N16 Fe4 125.5(5) . . ?
N18 N17 N16 176.1(8) . . ?
N20 N19 Fe5 140.6(6) . . ?
N19 N20 N21 175.0(8) . . ?
N23 N22 Fe6 125.5(5) . . ?
N24 N23 N22 178.0(8) . . ?
C10 N25 N26 109.3(5) . . ?
C10 N25 B2 130.9(6) . . ?
N26 N25 B2 119.7(5) . . ?
C12 N26 N25 106.1(5) . . ?
C12 N26 V2 131.1(4) . . ?
N25 N26 V2 122.6(4) . . ?
C13 N27 N28 108.8(6) . . ?
C13 N27 B2 130.7(6) . . ?
N28 N27 B2 120.5(5) . . ?
C15 N28 N27 107.2(5) . . ?
C15 N28 V2 130.9(4) . . ?
N27 N28 V2 122.0(4) . . ?
C16 N29 N30 109.9(5) . . ?
C16 N29 B2 129.9(6) . . ?
N30 N29 B2 120.2(5) . . ?
C18 N30 N29 105.8(5) . . ?
C18 N30 V2 132.8(4) . . ?
N29 N30 V2 121.4(4) . . ?
C19 N40 N41 109.1(5) . . ?
C19 N40 B3 130.0(5) . . ?
N41 N40 B3 120.8(5) . . ?
N27 B2 N29 107.1(6) . . ?
N27 B2 N25 108.8(6) . . ?
N29 B2 N25 107.7(5) . . ?
N31 Fe7 S11 113.4(2) . . ?
N31 Fe7 S12 116.1(2) . . ?
S11 Fe7 S12 103.03(7) . . ?
N31 Fe7 S9 110.4(2) . . ?
S11 Fe7 S9 107.34(7) . . ?
S12 Fe7 S9 105.89(7) . . ?
N34 Fe8 S9 114.09(19) . . ?
N34 Fe8 S10 114.4(2) . . ?
S9 Fe8 S10 106.51(7) . . ?
N34 Fe8 S12 109.9(2) . . ?
S9 Fe8 S12 105.08(8) . . ?
S10 Fe8 S12 106.14(7) . . ?
N37 Fe9 S11 116.1(2) . . ?
N37 Fe9 S12 117.6(2) . . ?
S11 Fe9 S12 102.70(8) . . ?
N37 Fe9 S10 105.4(2) . . ?
S11 Fe9 S10 107.50(7) . . ?
S12 Fe9 S10 106.89(7) . . ?
N43 V3 N41 79.30(18) . . ?
N43 V3 N45 81.24(18) . . ?
N41 V3 N45 83.59(19) . . ?
N43 V3 S11 162.46(13) . . ?
N41 V3 S11 87.33(14) . . ?
N45 V3 S11 86.05(14) . . ?
N43 V3 S9 88.90(14) . . ?
N41 V3 S9 165.19(15) . . ?
N45 V3 S9 85.81(14) . . ?
S11 V3 S9 102.24(7) . . ?
N43 V3 S10 88.52(14) . . ?
N41 V3 S10 87.95(14) . . ?
N45 V3 S10 167.76(15) . . ?
S11 V3 S10 102.42(7) . . ?
S9 V3 S10 100.77(7) . . ?
Fe8 S9 Fe7 72.51(6) . . ?
Fe8 S9 V3 74.03(6) . . ?
Fe7 S9 V3 73.47(6) . . ?
Fe8 S10 Fe9 71.58(6) . . ?
Fe8 S10 V3 73.69(6) . . ?
Fe9 S10 V3 73.01(6) . . ?
Fe9 S11 Fe7 73.97(6) . . ?
Fe9 S11 V3 73.74(6) . . ?
Fe7 S11 V3 74.00(6) . . ?
Fe7 S12 Fe9 73.01(6) . . ?
Fe7 S12 Fe8 71.27(6) . . ?
Fe9 S12 Fe8 70.53(6) . . ?
N40 C19 C20 108.8(6) . . ?
C19 C20 C21 104.7(6) . . ?
N41 C21 C20 111.0(6) . . ?
N42 C22 C23 108.8(6) . . ?
C22 C23 C24 104.9(5) . . ?
N43 C24 C23 110.5(5) . . ?
N44 C25 C26 108.4(6) . . ?
C25 C26 C27 105.5(6) . . ?
N45 C27 C26 110.1(6) . . ?
N44 B3 N40 108.5(5) . . ?
N44 B3 N42 107.5(5) . . ?
N40 B3 N42 107.5(5) . . ?
N32 N31 Fe7 126.1(5) . . ?
N33 N32 N31 176.2(8) . . ?
N35 N34 Fe8 129.4(5) . . ?
N36 N35 N34 173.8(8) . . ?
N38 N37 Fe9 124.3(6) . . ?
N37 N38 N39 177.6(9) . . ?
C21 N41 N40 106.4(5) . . ?
C21 N41 V3 132.4(4) . . ?
N40 N41 V3 121.1(4) . . ?
C22 N42 N43 109.6(5) . . ?
C22 N42 B3 130.5(5) . . ?
N43 N42 B3 119.9(5) . . ?
C24 N43 N42 106.3(5) . . ?
C24 N43 V3 131.4(4) . . ?
N42 N43 V3 122.2(4) . . ?
C25 N44 N45 109.3(5) . . ?
C25 N44 B3 131.0(6) . . ?
N45 N44 B3 119.6(5) . . ?
C27 N45 N44 106.6(5) . . ?
C27 N45 V3 130.9(4) . . ?
N44 N45 V3 122.4(4) . . ?
C32 N46 C34 111.0(6) . . ?
C32 N46 C30 111.9(6) . . ?
C34 N46 C30 105.4(5) . . ?
C32 N46 C28 106.9(5) . . ?
C34 N46 C28 110.8(5) . . ?
C30 N46 C28 110.8(5) . . ?
C29 C28 N46 114.8(6) . . ?
C31 C30 N46 115.0(6) . . ?
N46 C32 C33 114.4(7) . . ?
C35 C34 N46 115.8(6) . . ?
C42 N47 C36 110.8(5) . . ?
C42 N47 C40 111.2(5) . . ?
C36 N47 C40 106.7(5) . . ?
C42 N47 C38 107.2(5) . . ?
C36 N47 C38 110.4(6) . . ?
C40 N47 C38 110.7(5) . . ?
N47 C36 C37 114.7(6) . . ?
C39 C38 N47 114.7(6) . . ?
C41 C40 N47 114.6(6) . . ?
C43 C42 N47 115.5(7) . . ?
C48 N48 C50 110.9(5) . . ?
C48 N48 C44 109.2(5) . . ?
C50 N48 C44 108.5(5) . . ?
C48 N48 C46 108.4(5) . . ?
C50 N48 C46 108.9(5) . . ?
C44 N48 C46 111.0(5) . . ?
N48 C44 C45 114.7(6) . . ?
C47 C46 N48 114.3(5) . . ?
N48 C48 C49 115.0(5) . . ?
C51 C50 N48 116.2(5) . . ?
C54 N49 C56 111.4(5) . . ?
C54 N49 C52 112.2(5) . . ?
C56 N49 C52 106.4(5) . . ?
C54 N49 C58 106.4(5) . . ?
C56 N49 C58 110.3(5) . . ?
C52 N49 C58 110.1(5) . . ?
C53 C52 N49 114.5(6) . . ?
N49 C54 C55 115.5(6) . . ?
N49 C56 C57 115.3(6) . . ?
C59 C58 N49 114.4(6) . . ?
C62 N50 C64 111.6(5) . . ?
C62 N50 C66 109.0(5) . . ?
C64 N50 C66 108.2(5) . . ?
C62 N50 C60 108.9(5) . . ?
C64 N50 C60 108.5(5) . . ?
C66 N50 C60 110.6(5) . . ?
C61 C60 N50 114.9(5) . . ?
C63 C62 N50 115.9(6) . . ?
C65 C64 N50 114.9(6) . . ?

loop_
_geom_bond_atom_site_label_1
_geom_bond_atom_site_label_2
_geom_bond_distance
_geom_bond_site_symmetry_2
_geom_bond_publ_flag
Fe1 N1 1.963(6) . ?
Fe1 S2 2.2528(19) . ?
Fe1 S1 2.2692(19) . ?
Fe1 S4 2.3076(19) . ?
Fe2 N4 1.959(6) . ?
Fe2 S2 2.2669(19) . ?
Fe2 S4 2.2750(19) . ?
Fe2 S3 2.290(2) . ?
Fe3 N7 1.989(5) . ?
Fe3 S1 2.2538(18) . ?
Fe3 S3 2.2593(19) . ?
Fe3 S4 2.326(2) . ?
V1 N15 2.170(5) . ?
V1 N13 2.187(5) . ?
V1 N11 2.203(5) . ?
V1 S1 2.3316(19) . ?
V1 S2 2.351(2) . ?
V1 S3 2.3655(19) . ?
C1 N10 1.336(8) . ?
C1 C2 1.377(9) . ?
C2 C3 1.394(9) . ?
C3 N11 1.327(8) . ?
C4 C5 1.355(9) . ?
C4 N12 1.360(8) . ?
C5 C6 1.399(9) . ?
C6 N13 1.341(8) . ?
C7 N14 1.345(8) . ?
C7 C8 1.368(9) . ?
C8 C9 1.390(9) . ?
C9 N15 1.343(8) . ?
N1 N2 1.172(8) . ?
N2 N3 1.164(8) . ?
N4 N5 1.163(9) . ?
N5 N6 1.178(10) . ?
N7 N8 1.181(9) . ?
N8 N9 1.185(10) . ?
N10 N11 1.370(6) . ?
N10 B1 1.520(10) . ?
N12 N13 1.365(7) . ?
N12 B1 1.522(10) . ?
N14 N15 1.363(6) . ?
N14 B1 1.555(9) . ?
Fe4 N16 1.974(6) . ?
Fe4 S6 2.262(2) . ?
Fe4 S8 2.273(2) . ?
Fe4 S5 2.283(2) . ?
Fe5 N19 1.963(6) . ?
Fe5 S6 2.260(2) . ?
Fe5 S7 2.2604(19) . ?
Fe5 S8 2.305(2) . ?
Fe6 N22 1.979(6) . ?
Fe6 S5 2.2634(19) . ?
Fe6 S7 2.271(2) . ?
Fe6 S8 2.323(2) . ?
V2 N26 2.178(5) . ?
V2 N28 2.179(5) . ?
V2 N30 2.207(5) . ?
V2 S6 2.340(2) . ?
V2 S7 2.3416(19) . ?
V2 S5 2.363(2) . ?
C10 N25 1.355(8) . ?
C10 C11 1.369(9) . ?
C11 C12 1.382(9) . ?
C12 N26 1.334(7) . ?
C13 N27 1.356(8) . ?
C13 C14 1.367(10) . ?
C14 C15 1.385(9) . ?
C15 N28 1.328(8) . ?
C16 N29 1.348(8) . ?
C16 C17 1.370(9) . ?
C17 C18 1.394(9) . ?
C18 N30 1.336(7) . ?
N16 N17 1.162(8) . ?
N17 N18 1.160(8) . ?
N19 N20 1.153(8) . ?
N20 N21 1.155(8) . ?
N22 N23 1.179(8) . ?
N23 N24 1.172(9) . ?
N25 N26 1.366(7) . ?
N25 B2 1.538(9) . ?
N27 N28 1.368(7) . ?
N27 B2 1.531(10) . ?
N29 N30 1.372(7) . ?
N29 B2 1.534(9) . ?
N40 C19 1.346(7) . ?
N40 N41 1.371(7) . ?
N40 B3 1.537(9) . ?
Fe7 N31 1.947(6) . ?
Fe7 S11 2.2572(19) . ?
Fe7 S12 2.2759(19) . ?
Fe7 S9 2.2849(19) . ?
Fe8 N34 1.972(6) . ?
Fe8 S9 2.2543(19) . ?
Fe8 S10 2.270(2) . ?
Fe8 S12 2.331(2) . ?
Fe9 N37 1.976(6) . ?
Fe9 S11 2.2555(19) . ?
Fe9 S12 2.288(2) . ?
Fe9 S10 2.291(2) . ?
V3 N43 2.184(5) . ?
V3 N41 2.200(5) . ?
V3 N45 2.203(5) . ?
V3 S11 2.3494(19) . ?
V3 S9 2.3512(19) . ?
V3 S10 2.3543(19) . ?
C19 C20 1.377(9) . ?
C20 C21 1.385(8) . ?
C21 N41 1.331(7) . ?
C22 N42 1.354(8) . ?
C22 C23 1.369(8) . ?
C23 C24 1.400(8) . ?
C24 N43 1.340(7) . ?
C25 N44 1.346(8) . ?
C25 C26 1.369(10) . ?
C26 C27 1.385(9) . ?
C27 N45 1.334(8) . ?
B3 N44 1.526(9) . ?
B3 N42 1.554(8) . ?
N31 N32 1.181(8) . ?
N32 N33 1.162(9) . ?
N34 N35 1.173(8) . ?
N35 N36 1.159(8) . ?
N37 N38 1.147(9) . ?
N38 N39 1.167(10) . ?
N42 N43 1.366(6) . ?
N44 N45 1.366(7) . ?
N46 C32 1.507(8) . ?
N46 C34 1.515(9) . ?
N46 C30 1.526(8) . ?
N46 C28 1.528(8) . ?
C28 C29 1.511(10) . ?
C30 C31 1.510(11) . ?
C32 C33 1.510(11) . ?
C34 C35 1.506(9) . ?
N47 C42 1.516(8) . ?
N47 C36 1.518(9) . ?
N47 C40 1.520(8) . ?
N47 C38 1.520(8) . ?
C36 C37 1.523(9) . ?
C38 C39 1.504(10) . ?
C40 C41 1.522(10) . ?
C42 C43 1.511(10) . ?
N48 C48 1.516(8) . ?
N48 C50 1.522(8) . ?
N48 C44 1.524(8) . ?
N48 C46 1.524(7) . ?
C44 C45 1.526(9) . ?
C46 C47 1.513(9) . ?
C48 C49 1.519(9) . ?
C50 C51 1.512(10) . ?
N49 C54 1.511(8) . ?
N49 C56 1.518(8) . ?
N49 C52 1.520(7) . ?
N49 C58 1.522(8) . ?
C52 C53 1.515(10) . ?
C54 C55 1.515(10) . ?
C56 C57 1.528(9) . ?
C58 C59 1.508(9) . ?
N50 C62 1.516(8) . ?
N50 C64 1.519(8) . ?
N50 C66 1.522(8) . ?
N50 C60 1.530(8) . ?
C60 C61 1.518(9) . ?
C62 C63 1.510(10) . ?
C64 C65 1.510(10) . ?
C66 C67 1.519(9) . ?
N51 C72 1.514(8) . ?
N51 C70 1.519(9) . ?
N51 C74 1.525(9) . ?
N51 C68 1.527(8) . ?
C68 C69 1.507(9) . ?
C70 C71 1.528(10) . ?
C72 C73 1.505(9) . ?
C74 C75 1.502(11) . ?
